data_7053850
loop_
_publ_author_name
'Javed, Iqbal'
'Khurshid, Ayub'
'Arshad, Muhammad Nadeem'
'Wang, Yue'

_publ_section_title
;
 Photophysical and electrochemical properties and temperature dependent
 geometrical isomerism in alkyl quinacridonediimines
;
_journal_issue 2
_journal_name_full 'New Journal of Chemistry'
_journal_page_first 752
_journal_paper_doi 10.1039/c3nj00477e
_journal_volume 38
_journal_year 2014
_chemical_formula_moiety 'C50 H52 N6'
_chemical_formula_sum 'C50 H52 N6'
_chemical_formula_weight 736.98
_chemical_name_common
;
<i>N</i>,<i>N</i>-Bis(4-cyanophenyl)-<i>N</i>,<i>N</i>'-di(n-octyl)
quinacridonediimine
;
_chemical_name_systematic
;
<i>N</i>,<i>N</i>-Bis(4-cyanophenyl)-<i>N</i>,<i>N</i>'-di(n-octyl)
quinacridonediimine
;
_space_group_IT_number 2
_symmetry_cell_setting triclinic
_symmetry_space_group_name_Hall '-P 1'
_symmetry_space_group_name_H-M 'P -1'
_atom_sites_solution_hydrogens geom
_atom_sites_solution_primary direct
_atom_sites_solution_secondary difmap
_audit_creation_method SHELXL-97
_cell_angle_alpha 84.46(3)
_cell_angle_beta 76.26(3)
_cell_angle_gamma 64.35(3)
_cell_formula_units_Z 1
_cell_length_a 8.8472(18)
_cell_length_b 9.2195(18)
_cell_length_c 14.044(3)
_cell_measurement_temperature 263(2)
_cell_volume 1003.1(5)
_computing_cell_refinement 'Bruker XSCANS'
_computing_data_collection 'Bruker XSCANS'
_computing_data_reduction 'Bruker SHELXTL'
_computing_molecular_graphics 'ORTEP-3 for Windows (Farrugia, 1997) and PLATON (Spek, 2009)'
_computing_publication_material
;
WinGX (Farrugia, 1999) and PLATON (Spek, 2009)
;
_computing_structure_refinement 'SHELXL-97 (Sheldrick, 2008)'
_computing_structure_solution 'SHELXS-97 (Sheldrick, 2008)'
_diffrn_ambient_temperature 263(2)
_diffrn_measured_fraction_theta_full 0.995
_diffrn_measured_fraction_theta_max 0.988
_diffrn_measurement_device_type 'Bruker P4 CCD'
_diffrn_measurement_method '\w scans'
_diffrn_radiation_monochromator graphite
_diffrn_radiation_source 'sealed tube'
_diffrn_radiation_type MoK\a
_diffrn_radiation_wavelength 0.71073
_diffrn_reflns_av_R_equivalents 0.0708
_diffrn_reflns_av_sigmaI/netI 0.1078
_diffrn_reflns_limit_h_max 10
_diffrn_reflns_limit_h_min -11
_diffrn_reflns_limit_k_max 11
_diffrn_reflns_limit_k_min -11
_diffrn_reflns_limit_l_max 18
_diffrn_reflns_limit_l_min -18
_diffrn_reflns_number 9921
_diffrn_reflns_theta_full 25.00
_diffrn_reflns_theta_max 27.48
_diffrn_reflns_theta_min 3.28
_diffrn_standards_number 0
_exptl_absorpt_coefficient_mu 0.072
_exptl_absorpt_correction_type none
_exptl_crystal_colour red
_exptl_crystal_density_diffrn 1.220
_exptl_crystal_density_method 'not measured'
_exptl_crystal_description needle
_exptl_crystal_F_000 394
_exptl_crystal_size_max 0.15
_exptl_crystal_size_mid 0.13
_exptl_crystal_size_min 0.10
_refine_diff_density_max 0.204
_refine_diff_density_min -0.218
_refine_diff_density_rms 0.043
_refine_ls_extinction_method none
_refine_ls_goodness_of_fit_ref 0.988
_refine_ls_hydrogen_treatment constr
_refine_ls_matrix_type full
_refine_ls_number_parameters 254
_refine_ls_number_reflns 4544
_refine_ls_number_restraints 0
_refine_ls_restrained_S_all 0.988
_refine_ls_R_factor_all 0.1607
_refine_ls_R_factor_gt 0.0663
_refine_ls_shift/su_max 0.000
_refine_ls_shift/su_mean 0.000
_refine_ls_structure_factor_coef Fsqd
_refine_ls_weighting_details 'calc w=1/[\s^2^(Fo^2^)+(0.0545P)^2^+0.0000P] where P=(Fo^2^+2Fc^2^)/3'
_refine_ls_weighting_scheme calc
_refine_ls_wR_factor_gt 0.1268
_refine_ls_wR_factor_ref 0.1580
_reflns_number_gt 2000
_reflns_number_total 4544
_reflns_threshold_expression I>2\s(I)
_cod_data_source_file c3nj00477e.txt
_cod_data_source_block I
_cod_depositor_comments
;
The following automatic conversions were performed:

'_symmetry_cell_setting' value 'Triclinic' changed to 'triclinic'
according to
/usr/data/users/saulius/automatic-downloads/current/RSC/lib/dictionaries/cif_core.dic
dictionary named 'cif_core.dic' version 2.4.2 from 2011-04-26.

Automatic conversion script
Id: cif_fix_values 2281 2013-09-26 08:29:07Z andrius 
;
_cod_original_cell_volume 1003.1(3)
_cod_database_code 7053850

loop_
_symmetry_equiv_pos_as_xyz
'x, y, z'
'-x, -y, -z'

loop_
_atom_site_label
_atom_site_type_symbol
_atom_site_fract_x
_atom_site_fract_y
_atom_site_fract_z
_atom_site_U_iso_or_equiv
_atom_site_adp_type
_atom_site_occupancy
_atom_site_symmetry_multiplicity
_atom_site_calc_flag
_atom_site_refinement_flags
C1 C 0.7595(3) 0.2506(3) 0.01199(18) 0.0395(6) Uani 1 1 d .
C2 C 0.7326(4) 0.1129(3) 0.00722(19) 0.0517(8) Uani 1 1 d .
H2 H 0.8091 0.0313 -0.0398 0.062 Uiso 1 1 calc R
C3 C 0.5972(4) 0.0944(4) 0.0695(2) 0.0594(9) Uani 1 1 d .
H3 H 0.5808 -0.0001 0.0666 0.071 Uiso 1 1 calc R
C4 C 0.4850(4) 0.2148(4) 0.1367(2) 0.0635(9) Uani 1 1 d .
H4 H 0.3894 0.2033 0.1787 0.076 Uiso 1 1 calc R
C5 C 0.5086(3) 0.3498(4) 0.1441(2) 0.0543(8) Uani 1 1 d .
H5 H 0.4302 0.4308 0.1910 0.065 Uiso 1 1 calc R
C6 C 0.6500(3) 0.3690(3) 0.08167(18) 0.0402(6) Uani 1 1 d .
C7 C 0.8371(3) 0.5035(3) 0.04408(17) 0.0374(6) Uani 1 1 d .
C8 C 0.9491(3) 0.3913(3) -0.03017(17) 0.0356(6) Uani 1 1 d .
C9 C 0.8954(3) 0.2758(3) -0.06132(18) 0.0403(6) Uani 1 1 d .
C10 C 0.8898(3) 0.6118(3) 0.07231(17) 0.0386(6) Uani 1 1 d .
H10 H 0.8142 0.6899 0.1215 0.046 Uiso 1 1 calc R
C11 C 1.0483(3) 0.2236(3) -0.22974(19) 0.0447(7) Uani 1 1 d .
C12 C 1.1958(4) 0.0977(4) -0.2770(2) 0.0527(7) Uani 1 1 d .
H12 H 1.2421 -0.0010 -0.2435 0.063 Uiso 1 1 calc R
C13 C 1.2767(4) 0.1131(4) -0.3717(2) 0.0554(8) Uani 1 1 d .
H13 H 1.3783 0.0258 -0.4029 0.066 Uiso 1 1 calc R
C14 C 1.2089(4) 0.2573(4) -0.4217(2) 0.0503(7) Uani 1 1 d .
C15 C 1.0648(3) 0.3844(4) -0.3740(2) 0.0535(8) Uani 1 1 d .
H15 H 1.0195 0.4837 -0.4071 0.064 Uiso 1 1 calc R
C16 C 0.9856(3) 0.3690(3) -0.27906(19) 0.0491(7) Uani 1 1 d .
H16 H 0.8874 0.4582 -0.2469 0.059 Uiso 1 1 calc R
C17 C 1.2852(4) 0.2702(4) -0.5225(2) 0.0625(9) Uani 1 1 d .
C18 C 0.5462(3) 0.6404(3) 0.15110(18) 0.0423(6) Uani 1 1 d .
H18A H 0.4319 0.6552 0.1436 0.051 Uiso 1 1 calc R
H18B H 0.5604 0.7393 0.1272 0.051 Uiso 1 1 calc R
C19 C 0.5490(3) 0.6222(4) 0.25931(19) 0.0482(7) Uani 1 1 d .
H19A H 0.5665 0.5112 0.2796 0.058 Uiso 1 1 calc R
H19B H 0.6473 0.6387 0.2697 0.058 Uiso 1 1 calc R
C20 C 0.3849(3) 0.7401(4) 0.3232(2) 0.0575(8) Uani 1 1 d .
H20A H 0.3825 0.8489 0.3152 0.069 Uiso 1 1 calc R
H20B H 0.2853 0.7439 0.3008 0.069 Uiso 1 1 calc R
C21 C 0.3673(4) 0.6963(4) 0.4308(2) 0.0587(8) Uani 1 1 d .
H21A H 0.3845 0.5827 0.4372 0.070 Uiso 1 1 calc R
H21B H 0.4605 0.7043 0.4543 0.070 Uiso 1 1 calc R
C22 C 0.1992(3) 0.7976(4) 0.4964(2) 0.0571(8) Uani 1 1 d .
H22A H 0.1053 0.7928 0.4719 0.069 Uiso 1 1 calc R
H22B H 0.1836 0.9108 0.4922 0.069 Uiso 1 1 calc R
C23 C 0.1831(3) 0.7474(4) 0.60277(19) 0.0541(7) Uani 1 1 d .
H23A H 0.2087 0.6316 0.6063 0.065 Uiso 1 1 calc R
H23B H 0.2709 0.7612 0.6288 0.065 Uiso 1 1 calc R
C24 C 0.0096(4) 0.8395(4) 0.6675(2) 0.0614(8) Uani 1 1 d .
H24A H -0.0782 0.8260 0.6415 0.074 Uiso 1 1 calc R
H24B H -0.0159 0.9554 0.6641 0.074 Uiso 1 1 calc R
C25 C -0.0061(4) 0.7890(4) 0.7736(2) 0.0724(10) Uani 1 1 d .
H25A H 0.0114 0.6762 0.7784 0.109 Uiso 1 1 calc R
H25B H -0.1209 0.8569 0.8112 0.109 Uiso 1 1 calc R
H25C H 0.0808 0.8010 0.8002 0.109 Uiso 1 1 calc R
N1 N 0.6779(2) 0.5052(3) 0.08906(15) 0.0409(5) Uani 1 1 d .
N2 N 0.9514(3) 0.1965(3) -0.14192(16) 0.0494(6) Uani 1 1 d .
N3 N 1.3430(4) 0.2827(4) -0.6035(2) 0.0877(10) Uani 1 1 d .

loop_
_atom_site_aniso_label
_atom_site_aniso_U_11
_atom_site_aniso_U_22
_atom_site_aniso_U_33
_atom_site_aniso_U_23
_atom_site_aniso_U_13
_atom_site_aniso_U_12
C1 0.0444(15) 0.0478(16) 0.0342(14) 0.0046(13) -0.0153(12) -0.0242(14)
C2 0.0690(19) 0.060(2) 0.0402(16) 0.0070(14) -0.0188(14) -0.0384(18)
C3 0.078(2) 0.068(2) 0.0537(19) 0.0093(17) -0.0194(17) -0.049(2)
C4 0.062(2) 0.091(3) 0.057(2) 0.0078(19) -0.0104(16) -0.054(2)
C5 0.0489(17) 0.072(2) 0.0515(18) 0.0004(16) -0.0083(14) -0.0355(18)
C6 0.0408(14) 0.0518(17) 0.0347(14) 0.0019(13) -0.0126(12) -0.0240(14)
C7 0.0364(14) 0.0450(16) 0.0330(14) 0.0006(12) -0.0104(11) -0.0180(13)
C8 0.0354(13) 0.0446(16) 0.0295(13) 0.0006(12) -0.0092(11) -0.0182(13)
C9 0.0428(15) 0.0465(17) 0.0366(15) -0.0003(13) -0.0114(12) -0.0221(14)
C10 0.0404(14) 0.0437(16) 0.0294(13) -0.0044(12) -0.0051(11) -0.0161(13)
C11 0.0483(16) 0.0534(18) 0.0386(15) -0.0128(14) -0.0067(13) -0.0260(16)
C12 0.0562(18) 0.0499(19) 0.0475(18) -0.0061(15) -0.0077(15) -0.0189(17)
C13 0.0476(17) 0.062(2) 0.0473(18) -0.0173(16) 0.0001(14) -0.0168(17)
C14 0.0467(16) 0.068(2) 0.0376(15) -0.0087(15) -0.0053(13) -0.0260(17)
C15 0.0494(17) 0.065(2) 0.0455(18) 0.0013(16) -0.0144(14) -0.0222(18)
C16 0.0455(16) 0.0518(18) 0.0459(17) -0.0087(14) -0.0059(13) -0.0172(15)
C17 0.0523(18) 0.086(3) 0.0464(19) -0.0106(17) -0.0076(15) -0.0260(19)
C18 0.0347(14) 0.0492(17) 0.0394(15) -0.0030(13) -0.0065(12) -0.0147(14)
C19 0.0399(15) 0.0616(19) 0.0400(15) -0.0059(14) -0.0071(12) -0.0181(15)
C20 0.0440(16) 0.066(2) 0.0501(18) -0.0078(16) -0.0077(14) -0.0120(16)
C21 0.0485(17) 0.069(2) 0.0486(18) -0.0075(16) -0.0084(14) -0.0152(17)
C22 0.0472(17) 0.062(2) 0.0496(18) -0.0030(16) -0.0068(14) -0.0129(16)
C23 0.0492(17) 0.062(2) 0.0461(17) -0.0022(15) -0.0076(14) -0.0195(16)
C24 0.0559(19) 0.075(2) 0.0518(19) -0.0009(17) -0.0108(15) -0.0261(19)
C25 0.077(2) 0.089(3) 0.053(2) -0.0040(19) -0.0042(17) -0.041(2)
N1 0.0350(11) 0.0513(14) 0.0387(12) -0.0068(11) -0.0050(10) -0.0207(12)
N2 0.0578(15) 0.0568(16) 0.0402(13) -0.0103(12) -0.0029(11) -0.0321(14)
N3 0.080(2) 0.125(3) 0.0486(18) -0.0052(18) -0.0034(15) -0.039(2)

loop_
_atom_type_symbol
_atom_type_description
_atom_type_scat_dispersion_real
_atom_type_scat_dispersion_imag
_atom_type_scat_source
C C 0.0033 0.0016 'International Tables Vol C Tables 4.2.6.8 and 6.1.1.4'
H H 0.0000 0.0000 'International Tables Vol C Tables 4.2.6.8 and 6.1.1.4'
N N 0.0061 0.0033 'International Tables Vol C Tables 4.2.6.8 and 6.1.1.4'

loop_
_geom_angle_atom_site_label_1
_geom_angle_atom_site_label_2
_geom_angle_atom_site_label_3
_geom_angle
_geom_angle_site_symmetry_1
_geom_angle_site_symmetry_3
C6 C1 C2 119.9(2) . .
C6 C1 C9 119.9(2) . .
C2 C1 C9 120.1(3) . .
C3 C2 C1 120.8(3) . .
C3 C2 H2 119.6 . .
C1 C2 H2 119.6 . .
C2 C3 C4 119.3(3) . .
C2 C3 H3 120.4 . .
C4 C3 H3 120.4 . .
C5 C4 C3 121.4(3) . .
C5 C4 H4 119.3 . .
C3 C4 H4 119.3 . .
C4 C5 C6 119.9(3) . .
C4 C5 H5 120.0 . .
C6 C5 H5 120.0 . .
C1 C6 N1 120.5(2) . .
C1 C6 C5 118.7(2) . .
N1 C6 C5 120.8(3) . .
N1 C7 C10 120.9(2) . .
N1 C7 C8 120.8(2) . .
C10 C7 C8 118.3(2) . .
C10 C8 C7 120.0(2) 2_765 .
C10 C8 C9 120.9(2) 2_765 .
C7 C8 C9 119.1(2) . .
N2 C9 C1 117.2(2) . .
N2 C9 C8 128.8(2) . .
C1 C9 C8 114.0(2) . .
C7 C10 C8 121.7(2) . 2_765
C7 C10 H10 119.1 . .
C8 C10 H10 119.1 2_765 .
C12 C11 C16 118.5(2) . .
C12 C11 N2 119.9(3) . .
C16 C11 N2 120.9(3) . .
C13 C12 C11 121.2(3) . .
C13 C12 H12 119.4 . .
C11 C12 H12 119.4 . .
C12 C13 C14 119.8(3) . .
C12 C13 H13 120.1 . .
C14 C13 H13 120.1 . .
C15 C14 C13 119.2(3) . .
C15 C14 C17 120.7(3) . .
C13 C14 C17 120.1(3) . .
C14 C15 C16 120.7(3) . .
C14 C15 H15 119.6 . .
C16 C15 H15 119.6 . .
C15 C16 C11 120.6(3) . .
C15 C16 H16 119.7 . .
C11 C16 H16 119.7 . .
N3 C17 C14 178.6(4) . .
N1 C18 C19 115.0(2) . .
N1 C18 H18A 108.5 . .
C19 C18 H18A 108.5 . .
N1 C18 H18B 108.5 . .
C19 C18 H18B 108.5 . .
H18A C18 H18B 107.5 . .
C20 C19 C18 112.8(2) . .
C20 C19 H19A 109.0 . .
C18 C19 H19A 109.0 . .
C20 C19 H19B 109.0 . .
C18 C19 H19B 109.0 . .
H19A C19 H19B 107.8 . .
C21 C20 C19 112.9(2) . .
C21 C20 H20A 109.0 . .
C19 C20 H20A 109.0 . .
C21 C20 H20B 109.0 . .
C19 C20 H20B 109.0 . .
H20A C20 H20B 107.8 . .
C22 C21 C20 115.4(2) . .
C22 C21 H21A 108.4 . .
C20 C21 H21A 108.4 . .
C22 C21 H21B 108.4 . .
C20 C21 H21B 108.4 . .
H21A C21 H21B 107.5 . .
C21 C22 C23 114.2(2) . .
C21 C22 H22A 108.7 . .
C23 C22 H22A 108.7 . .
C21 C22 H22B 108.7 . .
C23 C22 H22B 108.7 . .
H22A C22 H22B 107.6 . .
C24 C23 C22 114.5(2) . .
C24 C23 H23A 108.6 . .
C22 C23 H23A 108.6 . .
C24 C23 H23B 108.6 . .
C22 C23 H23B 108.6 . .
H23A C23 H23B 107.6 . .
C23 C24 C25 114.4(3) . .
C23 C24 H24A 108.7 . .
C25 C24 H24A 108.7 . .
C23 C24 H24B 108.7 . .
C25 C24 H24B 108.7 . .
H24A C24 H24B 107.6 . .
C24 C25 H25A 109.5 . .
C24 C25 H25B 109.5 . .
H25A C25 H25B 109.5 . .
C24 C25 H25C 109.5 . .
H25A C25 H25C 109.5 . .
H25B C25 H25C 109.5 . .
C7 N1 C6 119.1(2) . .
C7 N1 C18 121.1(2) . .
C6 N1 C18 119.55(19) . .
C9 N2 C11 128.2(2) . .

loop_
_geom_bond_atom_site_label_1
_geom_bond_atom_site_label_2
_geom_bond_distance
_geom_bond_site_symmetry_2
C1 C6 1.388(4) .
C1 C2 1.399(3) .
C1 C9 1.473(3) .
C2 C3 1.371(4) .
C2 H2 0.9500 .
C3 C4 1.383(4) .
C3 H3 0.9500 .
C4 C5 1.365(4) .
C4 H4 0.9500 .
C5 C6 1.416(3) .
C5 H5 0.9500 .
C6 N1 1.398(3) .
C7 N1 1.394(3) .
C7 C10 1.393(3) .
C7 C8 1.403(3) .
C8 C10 1.397(3) 2_765
C8 C9 1.475(3) .
C9 N2 1.281(3) .
C10 C8 1.397(3) 2_765
C10 H10 0.9500 .
C11 C12 1.384(4) .
C11 C16 1.394(4) .
C11 N2 1.393(3) .
C12 C13 1.379(4) .
C12 H12 0.9500 .
C13 C14 1.396(4) .
C13 H13 0.9500 .
C14 C15 1.378(4) .
C14 C17 1.434(4) .
C15 C16 1.377(4) .
C15 H15 0.9500 .
C16 H16 0.9500 .
C17 N3 1.149(4) .
C18 N1 1.463(3) .
C18 C19 1.518(3) .
C18 H18A 0.9900 .
C18 H18B 0.9900 .
C19 C20 1.516(4) .
C19 H19A 0.9900 .
C19 H19B 0.9900 .
C20 C21 1.514(4) .
C20 H20A 0.9900 .
C20 H20B 0.9900 .
C21 C22 1.499(4) .
C21 H21A 0.9900 .
C21 H21B 0.9900 .
C22 C23 1.513(4) .
C22 H22A 0.9900 .
C22 H22B 0.9900 .
C23 C24 1.504(4) .
C23 H23A 0.9900 .
C23 H23B 0.9900 .
C24 C25 1.511(4) .
C24 H24A 0.9900 .
C24 H24B 0.9900 .
C25 H25A 0.9800 .
C25 H25B 0.9800 .
C25 H25C 0.9800 .

loop_
_geom_torsion_atom_site_label_1
_geom_torsion_atom_site_label_2
_geom_torsion_atom_site_label_3
_geom_torsion_atom_site_label_4
_geom_torsion
_geom_torsion_site_symmetry_1
_geom_torsion_site_symmetry_4
C6 C1 C2 C3 1.2(4) . .
C9 C1 C2 C3 -174.3(2) . .
C1 C2 C3 C4 1.0(4) . .
C2 C3 C4 C5 -1.7(4) . .
C3 C4 C5 C6 0.3(4) . .
C2 C1 C6 N1 178.3(2) . .
C9 C1 C6 N1 -6.3(3) . .
C2 C1 C6 C5 -2.5(3) . .
C9 C1 C6 C5 172.9(2) . .
C4 C5 C6 C1 1.8(4) . .
C4 C5 C6 N1 -179.0(2) . .
N1 C7 C8 C10 -178.0(2) . 2_765
C10 C7 C8 C10 1.3(4) . 2_765
N1 C7 C8 C9 0.8(3) . .
C10 C7 C8 C9 -179.8(2) . .
C6 C1 C9 N2 -156.0(2) . .
C2 C1 C9 N2 19.5(4) . .
C6 C1 C9 C8 24.3(3) . .
C2 C1 C9 C8 -160.3(2) . .
C10 C8 C9 N2 -22.3(4) 2_765 .
C7 C8 C9 N2 158.8(3) . .
C10 C8 C9 C1 157.4(2) 2_765 .
C7 C8 C9 C1 -21.5(3) . .
N1 C7 C10 C8 178.0(2) . 2_765
C8 C7 C10 C8 -1.3(4) . 2_765
C16 C11 C12 C13 -2.0(4) . .
N2 C11 C12 C13 168.1(2) . .
C11 C12 C13 C14 -0.4(4) . .
C12 C13 C14 C15 2.2(4) . .
C12 C13 C14 C17 -175.5(2) . .
C13 C14 C15 C16 -1.5(4) . .
C17 C14 C15 C16 176.2(2) . .
C14 C15 C16 C11 -1.0(4) . .
C12 C11 C16 C15 2.7(4) . .
N2 C11 C16 C15 -167.2(2) . .
C15 C14 C17 N3 -30(15) . .
C13 C14 C17 N3 148(15) . .
N1 C18 C19 C20 -164.4(2) . .
C18 C19 C20 C21 165.4(2) . .
C19 C20 C21 C22 -173.5(2) . .
C20 C21 C22 C23 178.0(2) . .
C21 C22 C23 C24 -175.2(2) . .
C22 C23 C24 C25 179.9(3) . .
C10 C7 N1 C6 -160.6(2) . .
C8 C7 N1 C6 18.7(3) . .
C10 C7 N1 C18 13.6(3) . .
C8 C7 N1 C18 -167.1(2) . .
C1 C6 N1 C7 -15.9(3) . .
C5 C6 N1 C7 164.9(2) . .
C1 C6 N1 C18 169.8(2) . .
C5 C6 N1 C18 -9.4(3) . .
C19 C18 N1 C7 -91.8(3) . .
C19 C18 N1 C6 82.4(3) . .
C1 C9 N2 C11 164.2(3) . .
C8 C9 N2 C11 -16.0(5) . .
C12 C11 N2 C9 130.3(3) . .
C16 C11 N2 C9 -59.9(4) . .
